data_7055404
loop_
_publ_author_name
'Liu, Qing-Ling'
'Yang, Li-Jing'
'Luo, Yang-Hui'
'Sun, Baiwang'

_publ_section_title
;
 Lanthanide-based coordination compounds assembled by
 4-(4-carboxyphenyl)-1,2,4-triazole: synthesis, structures, Hirshfeld
 surface and luminescence properties
;
_journal_name_full 'New J. Chem.'
_journal_paper_doi 10.1039/C5NJ03499J
_journal_year 2016
_chemical_formula_moiety 'C18 H17 Er N6 O7, 2(H2 O)'
_chemical_formula_sum 'C18 H21 Er N6 O9'
_chemical_formula_weight 632.67
_space_group_crystal_system monoclinic
_space_group_IT_number 15
_space_group_name_Hall '-C 2yc'
_space_group_name_H-M_alt 'C 1 2/c 1'
_symmetry_space_group_name_Hall '-C 2yc'
_symmetry_space_group_name_H-M 'C 1 2/c 1'
_atom_sites_solution_hydrogens mixed
_audit_creation_method SHELXL-2014/7
_audit_update_record
;
2016-02-25 deposited with the CCDC.
2016-03-03 downloaded from the CCDC.
;
_cell_angle_alpha 90
_cell_angle_beta 96.03(3)
_cell_angle_gamma 90
_cell_formula_units_Z 4
_cell_length_a 21.171(4)
_cell_length_b 14.704(3)
_cell_length_c 10.024(2)
_cell_measurement_reflns_used 2870
_cell_measurement_temperature 293(2)
_cell_measurement_theta_max 25.409
_cell_measurement_theta_min 1.689
_cell_volume 3103.2(11)
_computing_structure_refinement 'SHELXL-2014/7 (Sheldrick, 2014)'
_diffrn_ambient_temperature 293(2)
_diffrn_measured_fraction_theta_full 0.999
_diffrn_measured_fraction_theta_max 0.988
_diffrn_measurement_device_type 'Bruker P4'
_diffrn_measurement_method '\w scans'
_diffrn_radiation_type MoK\a
_diffrn_radiation_wavelength 0.71073
_diffrn_reflns_av_unetI/netI 0.1392
_diffrn_reflns_laue_measured_fraction_full 0.999
_diffrn_reflns_laue_measured_fraction_max 0.988
_diffrn_reflns_number 2870
_diffrn_reflns_point_group_measured_fraction_full 0.999
_diffrn_reflns_point_group_measured_fraction_max 0.988
_diffrn_reflns_theta_full 25.242
_diffrn_reflns_theta_max 25.409
_diffrn_reflns_theta_min 1.689
_exptl_absorpt_coefficient_mu 2.749
_exptl_crystal_colour rufous
_exptl_crystal_density_diffrn 1.354
_exptl_crystal_description block
_exptl_crystal_F_000 1244
_exptl_crystal_size_max 0.200
_exptl_crystal_size_mid 0.100
_exptl_crystal_size_min 0.100
_refine_diff_density_max 3.690
_refine_diff_density_min -1.372
_refine_diff_density_rms 0.250
_refine_ls_extinction_coef 0.0008(3)
_refine_ls_extinction_expression Fc^*^=kFc[1+0.001xFc^2^\l^3^/sin(2\q)]^-1/4^
_refine_ls_extinction_method 'SHELXL-2014/7 (Sheldrick 2014'
_refine_ls_goodness_of_fit_ref 0.990
_refine_ls_hydrogen_treatment mixed
_refine_ls_matrix_type full
_refine_ls_number_parameters 164
_refine_ls_number_reflns 2835
_refine_ls_number_restraints 3
_refine_ls_restrained_S_all 0.989
_refine_ls_R_factor_all 0.1321
_refine_ls_R_factor_gt 0.0827
_refine_ls_shift/su_max 0.082
_refine_ls_shift/su_mean 0.004
_refine_ls_structure_factor_coef Fsqd
_refine_ls_weighting_details 'w=1/[\s^2^(Fo^2^)+(0.1287P)^2^] where P=(Fo^2^+2Fc^2^)/3'
_refine_ls_weighting_scheme calc
_refine_ls_wR_factor_gt 0.1877
_refine_ls_wR_factor_ref 0.2108
_reflns_Friedel_coverage 0.000
_reflns_number_gt 1952
_reflns_number_total 2870
_reflns_threshold_expression 'I > 2\s(I)'
_cod_data_source_file c5nj03499j1.cif
_cod_data_source_block X
_cod_database_code 7055404
_shelx_shelxl_version_number 2014/7
_shelx_space_group_comment
;
The symmetry employed for this shelxl refinement is uniquely defined
by the following loop, which should always be used as a source of
symmetry information in preference to the above space-group names.
They are only intended as comments.
;
_shelx_estimated_absorpt_t_min 0.410
_shelx_estimated_absorpt_t_max 0.613
_platon_squeeze_void_probe_radius 1.20

loop_
_space_group_symop_operation_xyz
'x, y, z'
'-x, y, -z+1/2'
'x+1/2, y+1/2, z'
'-x+1/2, y+1/2, -z+1/2'
'-x, -y, -z'
'x, -y, z-1/2'
'-x+1/2, -y+1/2, -z'
'x+1/2, -y+1/2, z-1/2'

loop_
_atom_site_label
_atom_site_type_symbol
_atom_site_fract_x
_atom_site_fract_y
_atom_site_fract_z
_atom_site_U_iso_or_equiv
_atom_site_adp_type
_atom_site_occupancy
_atom_site_site_symmetry_order
_atom_site_calc_flag
_atom_site_refinement_flags_posn
_atom_site_refinement_flags_adp
_atom_site_refinement_flags_occupancy
Er Er 0.5000 0.51734(6) 0.2500 0.0316(4) Uani 1 2 d S T P
O1 O 0.4107(4) 0.4743(6) 0.3470(8) 0.038(2) Uani 1 1 d . . .
C1 C 0.3966(5) 0.4625(8) 0.4633(10) 0.025(3) Uani 1 1 d . . .
N1 N 0.1496(5) 0.3190(8) 0.5113(12) 0.048(3) Uani 1 1 d . . .
O2 O 0.4590(5) 0.6502(7) 0.3436(10) 0.054(3) Uani 1 1 d . . .
H2A H 0.4330 0.6456 0.4024 0.065 Uiso 1 1 d R U .
H2B H 0.4702 0.7024 0.3183 0.065 Uiso 1 1 d R U .
C2 C 0.3309(6) 0.4269(9) 0.4731(11) 0.033(3) Uani 1 1 d . . .
N2 N 0.0695(6) 0.2540(9) 0.5993(12) 0.057(4) Uani 1 1 d . . .
O3 O 0.5686(5) 0.5245(7) 0.4309(9) 0.050(3) Uani 1 1 d . . .
N3 N 0.0556(6) 0.2559(10) 0.4638(13) 0.061(4) Uani 1 1 d . . .
C3 C 0.3074(7) 0.4150(10) 0.6013(11) 0.045(4) Uani 1 1 d . . .
H3C H 0.3332 0.4311 0.6785 0.054 Uiso 1 1 calc R U .
O4 O 0.5000 0.3591(10) 0.2500 0.052(4) Uani 1 2 d S T P
H4A H 0.5232 0.3405 0.1954 0.079 Uiso 0.5 1 calc R U P
C4 C 0.2492(7) 0.3812(11) 0.6129(14) 0.051(4) Uani 1 1 d . . .
H4B H 0.2348 0.3750 0.6970 0.062 Uiso 1 1 calc R U .
C5 C 0.2128(6) 0.3570(10) 0.5037(13) 0.041(3) Uani 1 1 d . . .
C6 C 0.2298(7) 0.3693(11) 0.3741(13) 0.053(4) Uani 1 1 d . . .
H6A H 0.2023 0.3541 0.2987 0.064 Uiso 1 1 calc R U .
C7 C 0.2899(7) 0.4053(10) 0.3633(11) 0.047(4) Uani 1 1 d . . .
H7A H 0.3025 0.4151 0.2784 0.056 Uiso 1 1 calc R U .
C8 C 0.1258(7) 0.2890(12) 0.6286(15) 0.061(5) Uani 1 1 d . . .
H8A H 0.1470 0.2934 0.7145 0.074 Uiso 1 1 calc R U .
C9 C 0.1032(7) 0.2956(13) 0.4132(18) 0.071(5) Uani 1 1 d . . .
H9A H 0.1050 0.3063 0.3222 0.085 Uiso 1 1 calc R U .
O5 O 0.2033(10) 0.2327(13) 0.0202(12) 0.115(6) Uani 1 1 d D . .
H5A H 0.237(7) 0.23(2) 0.08(2) 0.20(17) Uiso 1 1 d D . .
H5B H 0.177(10) 0.192(16) 0.04(3) 0.25(17) Uiso 1 1 d D . .

loop_
_atom_site_aniso_label
_atom_site_aniso_U_11
_atom_site_aniso_U_22
_atom_site_aniso_U_33
_atom_site_aniso_U_23
_atom_site_aniso_U_13
_atom_site_aniso_U_12
Er 0.0321(5) 0.0332(6) 0.0299(4) 0.000 0.0044(3) 0.000
O1 0.029(4) 0.041(6) 0.044(5) -0.004(4) 0.008(4) -0.017(4)
C1 0.026(6) 0.020(8) 0.029(5) -0.012(4) 0.002(5) -0.012(5)
N1 0.042(7) 0.045(8) 0.059(7) -0.001(6) 0.013(6) -0.014(6)
O2 0.067(7) 0.030(6) 0.072(6) -0.006(5) 0.031(6) -0.007(5)
C2 0.031(6) 0.038(9) 0.032(6) -0.001(5) 0.010(5) -0.016(6)
N2 0.057(8) 0.058(9) 0.059(7) -0.001(6) 0.027(7) -0.021(7)
O3 0.046(5) 0.065(7) 0.037(4) 0.007(5) 0.005(4) 0.004(6)
N3 0.056(8) 0.051(9) 0.080(9) 0.002(7) 0.027(7) -0.012(7)
C3 0.056(9) 0.059(11) 0.019(5) 0.003(5) -0.005(6) -0.019(8)
O4 0.042(8) 0.050(10) 0.070(9) 0.000 0.028(7) 0.000
C4 0.042(8) 0.060(11) 0.052(8) -0.004(7) 0.008(7) -0.010(8)
C5 0.026(6) 0.053(10) 0.044(7) -0.003(6) 0.001(6) -0.003(7)
C6 0.046(8) 0.072(13) 0.040(7) 0.000(7) -0.007(7) -0.020(9)
C7 0.052(8) 0.061(11) 0.027(6) -0.008(6) 0.004(6) -0.011(8)
C8 0.058(10) 0.073(13) 0.055(8) 0.008(8) 0.015(8) -0.016(9)
C9 0.044(9) 0.087(15) 0.079(11) -0.020(10) 0.002(9) -0.036(10)
O5 0.153(15) 0.161(17) 0.033(6) 0.012(7) 0.022(8) -0.068(13)

loop_
_atom_type_symbol
_atom_type_description
_atom_type_scat_dispersion_real
_atom_type_scat_dispersion_imag
_atom_type_scat_source
C C 0.0033 0.0016 'International Tables Vol C Tables 4.2.6.8 and 6.1.1.4'
H H 0.0000 0.0000 'International Tables Vol C Tables 4.2.6.8 and 6.1.1.4'
N N 0.0061 0.0033 'International Tables Vol C Tables 4.2.6.8 and 6.1.1.4'
O O 0.0106 0.0060 'International Tables Vol C Tables 4.2.6.8 and 6.1.1.4'
Er Er -0.2586 4.9576 'International Tables Vol C Tables 4.2.6.8 and 6.1.1.4'

loop_
_geom_angle_atom_site_label_1
_geom_angle_atom_site_label_2
_geom_angle_atom_site_label_3
_geom_angle
_geom_angle_site_symmetry_1
_geom_angle_site_symmetry_3
O3 Er O3 174.5(6) . 2_655
O3 Er O1 82.0(3) . 2_655
O3 Er O1 99.5(3) 2_655 2_655
O3 Er O1 99.5(3) . .
O3 Er O1 82.0(3) 2_655 .
O1 Er O1 148.1(5) 2_655 .
O3 Er O4 92.7(3) . .
O3 Er O4 92.7(3) 2_655 .
O1 Er O4 74.1(2) 2_655 .
O1 Er O4 74.1(2) . .
O3 Er O2 82.6(4) . .
O3 Er O2 92.8(4) 2_655 .
O1 Er O2 138.1(3) 2_655 .
O1 Er O2 73.0(3) . .
O4 Er O2 145.5(2) . .
O3 Er O2 92.8(4) . 2_655
O3 Er O2 82.6(4) 2_655 2_655
O1 Er O2 73.0(3) 2_655 2_655
O1 Er O2 138.1(3) . 2_655
O4 Er O2 145.5(2) . 2_655
O2 Er O2 69.0(4) . 2_655
C1 O1 Er 136.2(8) . .
O3 C1 O1 126.8(10) 5_666 .
O3 C1 C2 118.0(9) 5_666 .
O1 C1 C2 115.2(10) . .
C9 N1 C8 103.5(12) . .
C9 N1 C5 131.0(12) . .
C8 N1 C5 125.3(12) . .
Er O2 H2A 120.0 . .
Er O2 H2B 120.0 . .
H2A O2 H2B 120.0 . .
C7 C2 C3 116.2(11) . .
C7 C2 C1 123.0(10) . .
C3 C2 C1 120.8(11) . .
C8 N2 N3 108.2(11) . .
C1 O3 Er 172.6(9) 5_666 .
C9 N3 N2 107.5(13) . .
C4 C3 C2 122.0(12) . .
C4 C3 H3C 119.0 . .
C2 C3 H3C 119.0 . .
Er O4 H4A 109.5 . .
C5 C4 C3 119.3(12) . .
C5 C4 H4B 120.4 . .
C3 C4 H4B 120.4 . .
C4 C5 C6 123.5(13) . .
C4 C5 N1 121.3(11) . .
C6 C5 N1 115.2(12) . .
C7 C6 C5 116.6(13) . .
C7 C6 H6A 121.7 . .
C5 C6 H6A 121.7 . .
C2 C7 C6 122.4(11) . .
C2 C7 H7A 118.8 . .
C6 C7 H7A 118.8 . .
N2 C8 N1 109.7(13) . .
N2 C8 H8A 125.2 . .
N1 C8 H8A 125.2 . .
N3 C9 N1 111.0(15) . .
N3 C9 H9A 124.5 . .
N1 C9 H9A 124.5 . .
H5A O5 H5B 109(4) . .

loop_
_geom_bond_atom_site_label_1
_geom_bond_atom_site_label_2
_geom_bond_distance
_geom_bond_site_symmetry_2
Er O3 2.203(10) .
Er O3 2.203(10) 2_655
Er O1 2.304(7) 2_655
Er O1 2.304(7) .
Er O4 2.327(14) .
Er O2 2.371(9) .
Er O2 2.371(9) 2_655
O1 C1 1.246(13) .
C1 O3 1.241(15) 5_666
C1 C2 1.498(15) .
N1 C9 1.359(19) .
N1 C8 1.397(17) .
N1 C5 1.459(15) .
O2 H2A 0.8500 .
O2 H2B 0.8500 .
C2 C7 1.366(17) .
C2 C3 1.436(14) .
N2 C8 1.304(17) .
N2 N3 1.360(16) .
O3 C1 1.241(15) 5_666
N3 C9 1.311(17) .
C3 C4 1.345(18) .
C3 H3C 0.9300 .
O4 H4A 0.8200 .
C4 C5 1.321(19) .
C4 H4B 0.9300 .
C5 C6 1.396(17) .
C6 C7 1.393(18) .
C6 H6A 0.9300 .
C7 H7A 0.9300 .
C8 H8A 0.9300 .
C9 H9A 0.9300 .
O5 H5A 0.86(2) .
O5 H5B 0.86(2) .

loop_
_geom_torsion_atom_site_label_1
_geom_torsion_atom_site_label_2
_geom_torsion_atom_site_label_3
_geom_torsion_atom_site_label_4
_geom_torsion
_geom_torsion_site_symmetry_1
_geom_torsion_site_symmetry_4
Er O1 C1 O3 3(2) . 5_666
Er O1 C1 C2 -175.8(8) . .
O3 C1 C2 C7 -176.2(14) 5_666 .
O1 C1 C2 C7 2.4(19) . .
O3 C1 C2 C3 4.8(19) 5_666 .
O1 C1 C2 C3 -176.5(13) . .
C8 N2 N3 C9 -2(2) . .
C7 C2 C3 C4 3(2) . .
C1 C2 C3 C4 -178.5(14) . .
C2 C3 C4 C5 1(2) . .
C3 C4 C5 C6 -4(3) . .
C3 C4 C5 N1 179.2(14) . .
C9 N1 C5 C4 175.0(17) . .
C8 N1 C5 C4 -12(2) . .
C9 N1 C5 C6 -2(2) . .
C8 N1 C5 C6 170.5(15) . .
C4 C5 C6 C7 3(2) . .
N1 C5 C6 C7 -179.9(13) . .
C3 C2 C7 C6 -3(2) . .
C1 C2 C7 C6 177.7(14) . .
C5 C6 C7 C2 1(2) . .
N3 N2 C8 N1 2.7(19) . .
C9 N1 C8 N2 -1.9(18) . .
C5 N1 C8 N2 -176.2(13) . .
N2 N3 C9 N1 1(2) . .
C8 N1 C9 N3 0.3(19) . .
C5 N1 C9 N3 174.2(14) . .

loop_
_platon_squeeze_void_nr
_platon_squeeze_void_average_x
_platon_squeeze_void_average_y
_platon_squeeze_void_average_z
_platon_squeeze_void_volume
_platon_squeeze_void_count_electrons
_platon_squeeze_void_content
1 0.500 0.000 0.004 449 53 ' '
2 0.000 0.500 -0.052 449 53 ' '
